data_8105306
loop_
_publ_author_name
'Wu-Hua, Chen'
'Gui-Xiang, Xie'
'Qin, Chen'
'Yan-Ming, Ruan'

_publ_section_title
;
 The crystal structure of (dichromato-\k2
 O,O&#x2032;)bis(1,10-phenanthroline-\k2 N,N&#x2032;)nickel(II),
 C12H16N4O7Cr2Ni
;
_journal_issue 4
_journal_name_full 'Zeitschrift f\"ur Kristallographie - New Crystal Structures'
_journal_page_first 849
_journal_page_last 850
_journal_paper_doi 10.1515/ncrs-2020-0053
_journal_volume 235
_journal_year 2020
_chemical_formula_moiety 'C24 H16 Cr2 N4 Ni O7'
_chemical_formula_sum 'C24 H16 Cr2 N4 Ni O7'
_chemical_formula_weight 635.12
_chemical_name_systematic
;
tris(~2~-Oxo)-bis(1'10-phenanthroline)-tetraoxo-di-chromium(VI)-
nike(II)
;
_space_group_crystal_system orthorhombic
_space_group_IT_number 60
_space_group_name_Hall '-P 2n 2ab'
_space_group_name_H-M_alt 'P b c n'
_atom_sites_solution_hydrogens geom
_cell_angle_alpha 90
_cell_angle_beta 90
_cell_angle_gamma 90
_cell_formula_units_Z 4
_cell_length_a 13.7804(5)
_cell_length_b 10.3110(5)
_cell_length_c 16.4118(6)
_cell_measurement_reflns_used 2613
_cell_measurement_temperature 293(2)
_cell_measurement_theta_max 27.6950
_cell_measurement_theta_min 3.7520
_cell_volume 2331.95(16)
_computing_cell_refinement 'CrysAlisPro 1.171.38.41k (Rigaku OD, 2015)[1]'
_computing_data_collection 'CrysAlisPro 1.171.38.41k (Rigaku OD, 2015)[1]'
_computing_data_reduction 'CrysAlisPro 1.171.38.41k (Rigaku OD, 2015)[1]'
_computing_molecular_graphics 'Olex2 (Dolomanov et al., 2009)[2]'
_computing_publication_material 'Olex2 (Dolomanov et al., 2009)[2]'
_computing_structure_refinement 'ShelXL (Sheldrick, 2015)[3]'
_computing_structure_solution 'SIR2004 (Burla et al., 2007)[4]'
_diffrn_ambient_temperature 293(2)
_diffrn_detector_area_resol_mean 8.1151
_diffrn_detector_type EosS2
_diffrn_measured_fraction_theta_full 0.998
_diffrn_measured_fraction_theta_max 0.871
_diffrn_measurement_details
;
List of Runs (angles in degrees, time in seconds):

  # Type    Start    End  Width  t~exp~   \w     \q     \k     \f   Frames
--------------------------------------------------------------------------
  1  \w    -42.00  61.00   1.00   18.22    --   15.88   0.00-180.00  103
  2  \w     12.00  55.00   1.00   18.22    --   15.88 -99.00 150.00   43
;
_diffrn_measurement_device_type 'Rigaku R-axis Spider'
_diffrn_measurement_method '\w oscillation'
_diffrn_radiation_type MoK\a
_diffrn_radiation_wavelength 0.71073
_diffrn_reflns_av_R_equivalents 0.0312
_diffrn_reflns_av_unetI/netI 0.0436
_diffrn_reflns_Laue_measured_fraction_full 0.998
_diffrn_reflns_Laue_measured_fraction_max 0.871
_diffrn_reflns_limit_h_max 17
_diffrn_reflns_limit_h_min -11
_diffrn_reflns_limit_k_max 10
_diffrn_reflns_limit_k_min -13
_diffrn_reflns_limit_l_max 17
_diffrn_reflns_limit_l_min -22
_diffrn_reflns_number 6978
_diffrn_reflns_point_group_measured_fraction_full 0.998
_diffrn_reflns_point_group_measured_fraction_max 0.871
_diffrn_reflns_theta_full 25.242
_diffrn_reflns_theta_max 29.179
_diffrn_reflns_theta_min 3.501
_exptl_absorpt_coefficient_mu 1.771
_exptl_absorpt_correction_T_max 0.767
_exptl_absorpt_correction_T_min 0.734
_exptl_absorpt_correction_type multi-scan
_exptl_absorpt_process_details
;
CrysAlisPro 1.171.38.41k (Rigaku Oxford Diffraction, 2015)
Empirical absorption correction using spherical harmonics,
 implemented in SCALE3 ABSPACK scaling algorithm.
;
_exptl_crystal_colour 'translucent dark red'
_exptl_crystal_density_diffrn 1.809
_exptl_crystal_description block
_exptl_crystal_F_000 1280
_exptl_crystal_size_max 0.25
_exptl_crystal_size_mid 0.15
_exptl_crystal_size_min 0.15
_refine_diff_density_max 0.429
_refine_diff_density_min -0.591
_refine_diff_density_rms 0.128
_refine_ls_extinction_coef .
_refine_ls_extinction_method none
_refine_ls_goodness_of_fit_ref 1.114
_refine_ls_hydrogen_treatment constr
_refine_ls_matrix_type full
_refine_ls_number_parameters 173
_refine_ls_number_reflns 2753
_refine_ls_number_restraints 0
_refine_ls_restrained_S_all 1.114
_refine_ls_R_factor_all 0.0598
_refine_ls_R_factor_gt 0.0438
_refine_ls_shift/su_max 0.000
_refine_ls_shift/su_mean 0.000
_refine_ls_structure_factor_coef Fsqd
_refine_ls_weighting_details 'w=1/[\s^2^(Fo^2^)+(0.0491P)^2^+0.8864P] where P=(Fo^2^+2Fc^2^)/3'
_refine_ls_weighting_scheme calc
_refine_ls_wR_factor_gt 0.1021
_refine_ls_wR_factor_ref 0.1111
_reflns_Friedel_coverage 0.000
_reflns_Friedel_fraction_full .
_reflns_Friedel_fraction_max .
_reflns_number_gt 2186
_reflns_number_total 2753
_reflns_threshold_expression 'I > 2\s(I)'
_cod_data_source_file suppl_ncrs-2020-0053_suppl.cif
_cod_data_source_block lgh1230-g3(red)
_cod_original_cell_volume 2331.96(17)
_cod_database_code 8105306
_shelx_space_group_comment
;
The symmetry employed for this shelxl refinement is uniquely defined
by the following loop, which should always be used as a source of
symmetry information in preference to the above space-group names.
They are only intended as comments.
;
_olex2_refinement_description
;
1. Fixed Uiso
 At 1.2 times of:
  All C(H) groups
2.a Aromatic/amide H refined with riding coordinates:
 C1(H1), C2(H2), C3(H3), C5(H5), C6(H6), C8(H8), C9(H9), C10(H10)
;

loop_
_space_group_symop_operation_xyz
'x, y, z'
'-x+1/2, -y+1/2, z+1/2'
'-x, y, -z+1/2'
'x+1/2, -y+1/2, -z'
'-x, -y, -z'
'x-1/2, y-1/2, -z-1/2'
'x, -y, z-1/2'
'-x-1/2, y-1/2, z'

loop_
_atom_site_label
_atom_site_type_symbol
_atom_site_fract_x
_atom_site_fract_y
_atom_site_fract_z
_atom_site_U_iso_or_equiv
_atom_site_adp_type
_atom_site_occupancy
_atom_site_site_symmetry_order
_atom_site_calc_flag
_atom_site_refinement_flags_posn
_atom_site_refinement_flags_adp
_atom_site_refinement_flags_occupancy
_atom_site_disorder_assembly
_atom_site_disorder_group
Ni1 Ni 0.5000 0.61861(5) 0.7500 0.02363(16) Uani 1 2 d S T P . .
Cr1 Cr 0.56435(4) 0.92105(5) 0.83073(3) 0.02935(16) Uani 1 1 d . . . . .
O1 O 0.67825(19) 0.9422(3) 0.81649(19) 0.0662(8) Uani 1 1 d . . . . .
O2 O 0.5351(2) 0.9850(3) 0.91573(14) 0.0626(8) Uani 1 1 d . . . . .
O3 O 0.5000 0.9966(3) 0.7500 0.0443(9) Uani 1 2 d S T P . .
O4 O 0.53769(16) 0.7658(2) 0.83101(10) 0.0321(5) Uani 1 1 d . . . . .
N1 N 0.63929(17) 0.6104(2) 0.70156(14) 0.0262(5) Uani 1 1 d . . . . .
N2 N 0.48005(17) 0.4791(3) 0.65990(14) 0.0272(6) Uani 1 1 d . . . . .
C1 C 0.7190(2) 0.6742(3) 0.72425(19) 0.0356(7) Uani 1 1 d . . . . .
H1 H 0.7158 0.7274 0.7699 0.043 Uiso 1 1 calc R . . . .
C2 C 0.8069(2) 0.6648(4) 0.6828(2) 0.0415(8) Uani 1 1 d . . . . .
H2 H 0.8609 0.7105 0.7009 0.050 Uiso 1 1 calc R . . . .
C3 C 0.8130(2) 0.5877(4) 0.6150(2) 0.0417(9) Uani 1 1 d . . . . .
H3 H 0.8710 0.5820 0.5862 0.050 Uiso 1 1 calc R . . . .
C4 C 0.7313(2) 0.5172(3) 0.58913(17) 0.0341(7) Uani 1 1 d . . . . .
C5 C 0.7308(3) 0.4336(4) 0.5201(2) 0.0440(9) Uani 1 1 d . . . . .
H5 H 0.7862 0.4270 0.4879 0.053 Uiso 1 1 calc R . . . .
C6 C 0.6513(3) 0.3637(4) 0.5006(2) 0.0443(9) Uani 1 1 d . . . . .
H6 H 0.6534 0.3084 0.4559 0.053 Uiso 1 1 calc R . . . .
C7 C 0.5634(2) 0.3727(3) 0.54727(18) 0.0344(7) Uani 1 1 d . . . . .
C8 C 0.4794(3) 0.3007(4) 0.5316(2) 0.0436(9) Uani 1 1 d . . . . .
H8 H 0.4780 0.2409 0.4892 0.052 Uiso 1 1 calc R . . . .
C9 C 0.3997(3) 0.3194(4) 0.5794(2) 0.0457(9) Uani 1 1 d . . . . .
H9 H 0.3436 0.2717 0.5698 0.055 Uiso 1 1 calc R . . . .
C10 C 0.4019(2) 0.4101(3) 0.6428(2) 0.0373(8) Uani 1 1 d . . . . .
H10 H 0.3463 0.4223 0.6740 0.045 Uiso 1 1 calc R . . . .
C11 C 0.5608(2) 0.4600(3) 0.61338(16) 0.0267(6) Uani 1 1 d . . . . .
C12 C 0.6457(2) 0.5320(3) 0.63496(16) 0.0259(6) Uani 1 1 d . . . . .

loop_
_atom_site_aniso_label
_atom_site_aniso_U_11
_atom_site_aniso_U_22
_atom_site_aniso_U_33
_atom_site_aniso_U_23
_atom_site_aniso_U_13
_atom_site_aniso_U_12
Ni1 0.0200(3) 0.0255(3) 0.0254(3) 0.000 0.00198(19) 0.000
Cr1 0.0275(3) 0.0299(3) 0.0306(3) -0.0018(2) -0.00504(19) -0.0005(2)
O1 0.0290(14) 0.058(2) 0.112(2) 0.0157(17) -0.0082(14) -0.0066(13)
O2 0.094(2) 0.0534(19) 0.0406(14) -0.0151(14) -0.0058(13) 0.0108(17)
O3 0.056(2) 0.033(2) 0.0441(18) 0.000 -0.0230(15) 0.000
O4 0.0390(12) 0.0299(13) 0.0274(10) 0.0000(9) -0.0039(9) -0.0038(10)
N1 0.0225(12) 0.0271(14) 0.0290(12) 0.0006(10) 0.0009(10) 0.0010(10)
N2 0.0248(13) 0.0233(14) 0.0335(13) -0.0025(11) -0.0003(10) 0.0015(10)
C1 0.0314(17) 0.037(2) 0.0380(16) -0.0018(15) -0.0007(13) -0.0009(15)
C2 0.0239(16) 0.048(2) 0.0526(19) 0.0060(18) 0.0013(14) -0.0059(15)
C3 0.0273(17) 0.048(2) 0.050(2) 0.0110(17) 0.0138(15) 0.0037(15)
C4 0.0340(18) 0.0317(19) 0.0364(16) 0.0070(14) 0.0081(13) 0.0058(14)
C5 0.051(2) 0.041(2) 0.0396(17) -0.0029(16) 0.0192(16) 0.0106(18)
C6 0.058(2) 0.039(2) 0.0351(17) -0.0064(16) 0.0102(16) 0.0117(19)
C7 0.0446(19) 0.0270(17) 0.0317(15) -0.0023(14) -0.0024(14) 0.0077(15)
C8 0.057(2) 0.033(2) 0.0404(18) -0.0143(16) -0.0091(16) 0.0032(17)
C9 0.043(2) 0.035(2) 0.059(2) -0.0093(17) -0.0093(17) -0.0085(16)
C10 0.0327(17) 0.035(2) 0.0443(17) -0.0057(15) 0.0000(14) -0.0020(15)
C11 0.0310(15) 0.0233(16) 0.0257(13) 0.0030(12) 0.0001(12) 0.0066(13)
C12 0.0253(14) 0.0238(16) 0.0287(14) 0.0037(12) 0.0024(11) 0.0042(12)

loop_
_atom_type_symbol
_atom_type_description
_atom_type_scat_dispersion_real
_atom_type_scat_dispersion_imag
_atom_type_scat_source
C C 0.0033 0.0016 'International Tables Vol C Tables 4.2.6.8 and 6.1.1.4'
H H 0.0000 0.0000 'International Tables Vol C Tables 4.2.6.8 and 6.1.1.4'
N N 0.0061 0.0033 'International Tables Vol C Tables 4.2.6.8 and 6.1.1.4'
O O 0.0106 0.0060 'International Tables Vol C Tables 4.2.6.8 and 6.1.1.4'
Cr Cr 0.3209 0.6236 'International Tables Vol C Tables 4.2.6.8 and 6.1.1.4'
Ni Ni 0.3393 1.1124 'International Tables Vol C Tables 4.2.6.8 and 6.1.1.4'

loop_
_geom_angle_atom_site_label_1
_geom_angle_atom_site_label_2
_geom_angle_atom_site_label_3
_geom_angle
_geom_angle_site_symmetry_1
_geom_angle_site_symmetry_3
O4 Ni1 O4 86.47(12) 3_656 .
N1 Ni1 O4 92.49(9) 3_656 3_656
N1 Ni1 O4 90.91(9) 3_656 .
N1 Ni1 O4 92.49(9) . .
N1 Ni1 O4 90.91(9) . 3_656
N1 Ni1 N1 175.33(14) 3_656 .
N1 Ni1 N2 96.98(9) 3_656 .
N1 Ni1 N2 79.76(9) . .
N1 Ni1 N2 96.98(9) . 3_656
N1 Ni1 N2 79.76(9) 3_656 3_656
N2 Ni1 O4 171.82(9) . .
N2 Ni1 O4 171.82(9) 3_656 3_656
N2 Ni1 O4 91.00(9) . 3_656
N2 Ni1 O4 91.00(9) 3_656 .
N2 Ni1 N2 92.54(14) . 3_656
O1 Cr1 O3 108.73(12) . .
O1 Cr1 O4 110.63(14) . .
O2 Cr1 O1 108.61(17) . .
O2 Cr1 O3 110.18(13) . .
O2 Cr1 O4 110.12(13) . .
O4 Cr1 O3 108.55(13) . .
Cr1 O3 Cr1 127.9(2) 3_656 .
Cr1 O4 Ni1 139.82(11) . .
C1 N1 Ni1 129.3(2) . .
C1 N1 C12 117.6(3) . .
C12 N1 Ni1 112.99(18) . .
C10 N2 Ni1 129.1(2) . .
C10 N2 C11 117.9(3) . .
C11 N2 Ni1 112.95(19) . .
N1 C1 H1 118.5 . .
N1 C1 C2 123.1(3) . .
C2 C1 H1 118.5 . .
C1 C2 H2 120.3 . .
C3 C2 C1 119.4(3) . .
C3 C2 H2 120.3 . .
C2 C3 H3 120.1 . .
C2 C3 C4 119.8(3) . .
C4 C3 H3 120.1 . .
C3 C4 C5 123.9(3) . .
C3 C4 C12 117.0(3) . .
C12 C4 C5 119.1(3) . .
C4 C5 H5 119.5 . .
C6 C5 C4 121.0(3) . .
C6 C5 H5 119.5 . .
C5 C6 H6 119.2 . .
C5 C6 C7 121.7(3) . .
C7 C6 H6 119.2 . .
C8 C7 C6 124.5(3) . .
C8 C7 C11 117.3(3) . .
C11 C7 C6 118.3(3) . .
C7 C8 H8 120.4 . .
C9 C8 C7 119.1(3) . .
C9 C8 H8 120.4 . .
C8 C9 H9 119.8 . .
C8 C9 C10 120.3(3) . .
C10 C9 H9 119.8 . .
N2 C10 C9 122.4(3) . .
N2 C10 H10 118.8 . .
C9 C10 H10 118.8 . .
N2 C11 C7 123.0(3) . .
N2 C11 C12 117.0(3) . .
C7 C11 C12 120.0(3) . .
N1 C12 C4 123.2(3) . .
N1 C12 C11 117.0(2) . .
C4 C12 C11 119.8(3) . .

loop_
_geom_bond_atom_site_label_1
_geom_bond_atom_site_label_2
_geom_bond_distance
_geom_bond_site_symmetry_2
Ni1 O4 2.084(2) .
Ni1 O4 2.084(2) 3_656
Ni1 N1 2.079(2) .
Ni1 N1 2.079(2) 3_656
Ni1 N2 2.081(2) .
Ni1 N2 2.081(2) 3_656
Cr1 O1 1.602(3) .
Cr1 O2 1.595(2) .
Cr1 O3 1.7744(16) .
Cr1 O4 1.642(2) .
O3 Cr1 1.7744(16) 3_656
N1 C1 1.334(4) .
N1 C12 1.362(4) .
N2 C10 1.321(4) .
N2 C11 1.363(3) .
C1 H1 0.9300 .
C1 C2 1.392(4) .
C2 H2 0.9300 .
C2 C3 1.370(5) .
C3 H3 0.9300 .
C3 C4 1.406(5) .
C4 C5 1.424(4) .
C4 C12 1.408(4) .
C5 H5 0.9300 .
C5 C6 1.350(5) .
C6 H6 0.9300 .
C6 C7 1.435(5) .
C7 C8 1.399(5) .
C7 C11 1.410(4) .
C8 H8 0.9300 .
C8 C9 1.363(5) .
C9 H9 0.9300 .
C9 C10 1.399(5) .
C10 H10 0.9300 .
C11 C12 1.430(4) .
